data_9000652
loop_
_publ_author_name
'Miyake, M.'
'Minato, I.'
'Morikawa, H.'
'Iwai, S. I.'

_publ_section_title
;
 Crystal structure and sulphate force constants of barite, celesite, and
 anglesite
;
_journal_name_full 'American Mineralogist'
_journal_page_first 506
_journal_page_last 510
_journal_volume 63
_journal_year 1978
_chemical_formula_sum 'O4 Pb S'
_chemical_name_mineral Anglesite
_space_group_IT_number 62
_symmetry_space_group_name_Hall '-P 2c 2ab'
_symmetry_space_group_name_H-M 'P b n m'
_cell_angle_alpha 90
_cell_angle_beta 90
_cell_angle_gamma 90
_cell_length_a 6.959
_cell_length_b 8.482
_cell_length_c 5.398
_cell_formula_units_Z 4
_cell_volume 318.624
_database_code_amcsd 0000665
_exptl_crystal_density_diffrn 6.322
_cod_original_formula_sum 'Pb S O4'
_cod_database_code 9000652

loop_
_space_group_symop_operation_xyz
x,y,z
x,y,1/2-z
-x,-y,1/2+z
1/2+x,1/2-y,1/2+z
1/2-x,1/2+y,1/2-z
1/2-x,1/2+y,z
1/2+x,1/2-y,-z
-x,-y,-z

loop_
_atom_site_aniso_label
_atom_site_aniso_U_11
_atom_site_aniso_U_22
_atom_site_aniso_U_33
_atom_site_aniso_U_12
_atom_site_aniso_U_13
_atom_site_aniso_U_23
Pb 0.01766 0.01421 0.02450 0.00120 0.00000 0.00000
S 0.00859 0.00911 0.01033 -0.00090 0.00000 0.00000
O1 0.01963 0.01458 0.03690 0.00897 0.00000 0.00000
O2 0.01227 0.01458 0.03986 -0.00598 0.00000 0.00000
O3 0.01717 0.02187 0.01181 -0.00299 -0.00190 -0.00232

loop_
_atom_site_label
_atom_site_fract_x
_atom_site_fract_y
_atom_site_fract_z
Pb 0.16670 0.18790 0.25000
S 0.18420 0.43670 0.75000
O1 0.09600 0.59200 0.75000
O2 0.04300 0.30600 0.75000
O3 0.30900 0.41800 0.97400

loop_
_cod_related_entry_id
_cod_related_entry_database
_cod_related_entry_code
1 AMCSD 0000665
